data_8101691
loop_
_publ_author_name
'M. Polamo'
'M. Talja'

_publ_section_title
;
Crystal structure of trichloro(phenyl-2-pyridylamido)phenylimidotungsten
(VI), WCl~3~(C~6~H~5~N)(C~11~H~9~N~2~)
;
_journal_issue 1
_journal_name_full 'Zeitschrift f\"ur Kristallographie - New Crystal Structures'
_journal_page_first 43
_journal_page_last 44
_journal_volume 220
_journal_year 2005
_chemical_formula_sum 'C17 H14 Cl3 N3 W'
_chemical_formula_weight 550.51
_chemical_name_common 2-anilidopyridine-phenyl-imidotungsten
_chemical_name_systematic
; 
trichloro-2-(phenylamido)pyridine-phenyl-imido-tungsten
;
_space_group_IT_number 2
_symmetry_cell_setting triclinic
_symmetry_space_group_name_Hall '-P 1'
_symmetry_space_group_name_H-M 'P -1'
_atom_sites_solution_hydrogens geom
_atom_sites_solution_primary direct
_atom_sites_solution_secondary difmap
_audit_creation_method SHELXL-97
_cell_angle_alpha 106.73(3)
_cell_angle_beta 102.93(3)
_cell_angle_gamma 97.82(3)
_cell_formula_units_Z 4
_cell_length_a 8.855(2)
_cell_length_b 14.313(3)
_cell_length_c 16.214(3)
_cell_measurement_reflns_used 25
_cell_measurement_temperature 193(1)
_cell_measurement_theta_max 17.5
_cell_measurement_theta_min 5
_cell_volume 1873.3(9)
_computing_cell_refinement 'Rigaku AFC7S software (MSC, 1993)'
_computing_data_collection 'Rigaku AFC7S software (MSC, 1993)'
_computing_data_reduction 'TEXSAN (MSC 1993)'
_computing_molecular_graphics 'SHELXTL (Sheldrick, 1997)'
_computing_publication_material 'SHELX97 (Sheldrick, 1997)'
_computing_structure_refinement 'SHELX97 (Sheldrick, 1997)'
_computing_structure_solution 'SHELXTL-PC v. 4.1 (Siemens, 1990)'
_diffrn_ambient_temperature 193(1)
_diffrn_measured_fraction_theta_full 0.999
_diffrn_measured_fraction_theta_max 0.999
_diffrn_measurement_device 'Rigaku AFC7S'
_diffrn_measurement_method Omega-2Theta
_diffrn_radiation_monochromator graphite
_diffrn_radiation_source 'fine-focus sealed tube'
_diffrn_radiation_type MoK\a
_diffrn_radiation_wavelength 0.71073
_diffrn_reflns_av_R_equivalents 0.0389
_diffrn_reflns_av_sigmaI/netI 0.0485
_diffrn_reflns_limit_h_max 10
_diffrn_reflns_limit_h_min -10
_diffrn_reflns_limit_k_max 17
_diffrn_reflns_limit_k_min 0
_diffrn_reflns_limit_l_max 18
_diffrn_reflns_limit_l_min -19
_diffrn_reflns_number 6886
_diffrn_reflns_theta_full 25.00
_diffrn_reflns_theta_max 25.00
_diffrn_reflns_theta_min 2.56
_diffrn_standards_decay_% 0
_diffrn_standards_interval_count 200
_diffrn_standards_number 3
_exptl_absorpt_coefficient_mu 6.597
_exptl_absorpt_correction_T_max 0.3247
_exptl_absorpt_correction_T_min 0.2893
_exptl_absorpt_correction_type 'psi-scans (A.C.T. North et al. 1968)'
_exptl_crystal_colour black
_exptl_crystal_density_diffrn 1.952
_exptl_crystal_density_method 'not measured'
_exptl_crystal_description block
_exptl_crystal_F_000 1048
_exptl_crystal_size_max 0.25
_exptl_crystal_size_mid 0.22
_exptl_crystal_size_min 0.22
_refine_diff_density_max 1.440
_refine_diff_density_min -2.147
_refine_diff_density_rms 0.176
_refine_ls_extinction_method none
_refine_ls_goodness_of_fit_ref 1.046
_refine_ls_hydrogen_treatment mixed
_refine_ls_matrix_type full
_refine_ls_number_parameters 433
_refine_ls_number_reflns 6596
_refine_ls_number_restraints 0
_refine_ls_restrained_S_all 1.046
_refine_ls_R_factor_all 0.0594
_refine_ls_R_factor_gt 0.0443
_refine_ls_shift/su_max 0.001
_refine_ls_shift/su_mean 0.000
_refine_ls_structure_factor_coef Fsqd
_refine_ls_weighting_details 'calc w=1/[\s^2^(Fo^2^)+(0.0645P)^2^+2.0060P] where P=(Fo^2^+2Fc^2^)/3'
_refine_ls_weighting_scheme calc
_refine_ls_wR_factor_gt 0.1081
_refine_ls_wR_factor_ref 0.1129
_reflns_number_gt 5505
_reflns_number_total 6596
_reflns_threshold_expression >2sigma(I)
_cod_data_source_file 1267-1419.cff
_cod_data_source_block tcl-pappi-tungsten2004
_cod_original_cell_volume 1873.3(7)
_cod_original_sg_symbol_H-M P-1
_cod_database_code 8101691

loop_
_symmetry_equiv_pos_as_xyz
'x, y, z'
'-x, -y, -z'

loop_
_atom_site_label
_atom_site_type_symbol
_atom_site_fract_x
_atom_site_fract_y
_atom_site_fract_z
_atom_site_U_iso_or_equiv
_atom_site_adp_type
_atom_site_occupancy
_atom_site_symmetry_multiplicity
_atom_site_Wyckoff_symbol
_atom_site_calc_flag
_atom_site_refinement_flags
_atom_site_disorder_assembly
_atom_site_disorder_group
W1 W 0.22534(4) 0.27424(2) -0.46783(2) 0.03097(11) Uani 1 2 i d . . .
Cl1 Cl 0.0510(3) 0.12733(17) -0.57330(16) 0.0512(6) Uani 1 2 i d . . .
Cl2 Cl 0.2841(3) 0.31484(19) -0.58942(15) 0.0480(5) Uani 1 2 i d . . .
Cl3 Cl 0.3638(2) 0.43912(16) -0.37862(14) 0.0368(4) Uani 1 2 i d . . .
N1 N 0.0040(7) 0.3419(5) -0.4787(4) 0.0320(15) Uani 1 2 i d . . .
C2 C -0.0199(9) 0.3195(6) -0.4070(5) 0.0302(17) Uani 1 2 i d . . .
C3 C -0.1468(9) 0.3375(6) -0.3733(6) 0.0345(18) Uani 1 2 i d . . .
H3 H -0.1620 0.3194 -0.3246 0.041 Uiso 1 2 i calc R . .
C4 C -0.2506(9) 0.3841(6) -0.4165(6) 0.039(2) Uani 1 2 i d . . .
H4 H -0.3378 0.3987 -0.3963 0.047 Uiso 1 2 i calc R . .
C5 C -0.2252(10) 0.4087(7) -0.4885(6) 0.044(2) Uani 1 2 i d . . .
H5 H -0.2936 0.4410 -0.5167 0.053 Uiso 1 2 i calc R . .
C6 C -0.0960(10) 0.3847(6) -0.5190(6) 0.0375(19) Uani 1 2 i d . . .
H6 H -0.0805 0.3995 -0.5691 0.045 Uiso 1 2 i calc R . .
N7 N 0.1028(7) 0.2721(5) -0.3804(4) 0.0312(15) Uani 1 2 i d . . .
C8 C 0.1208(9) 0.2380(6) -0.3063(5) 0.0308(17) Uani 1 2 i d . . .
C9 C 0.1298(10) 0.3022(7) -0.2220(6) 0.041(2) Uani 1 2 i d . . .
H9 H 0.1198 0.3678 -0.2144 0.049 Uiso 1 2 i calc R . .
C10 C 0.1537(11) 0.2683(8) -0.1497(6) 0.047(2) Uani 1 2 i d . . .
H10 H 0.1633 0.3116 -0.0928 0.057 Uiso 1 2 i calc R . .
C11 C 0.1635(10) 0.1693(8) -0.1617(6) 0.046(2) Uani 1 2 i d . . .
H11 H 0.1765 0.1458 -0.1132 0.055 Uiso 1 2 i calc R . .
C12 C 0.1538(10) 0.1063(7) -0.2455(7) 0.043(2) Uani 1 2 i d . . .
H12 H 0.1620 0.0404 -0.2533 0.051 Uiso 1 2 i calc R . .
C13 C 0.1319(9) 0.1401(6) -0.3184(6) 0.0347(18) Uani 1 2 i d . . .
H13 H 0.1248 0.0971 -0.3751 0.042 Uiso 1 2 i calc R . .
N14 N 0.3746(8) 0.2196(5) -0.4256(5) 0.0347(16) Uani 1 2 i d . . .
C15 C 0.4948(9) 0.1850(6) -0.3815(6) 0.0309(17) Uani 1 2 i d . . .
C16 C 0.5440(11) 0.2184(7) -0.2884(6) 0.046(2) Uani 1 2 i d . . .
H16 H 0.4932 0.2622 -0.2560 0.055 Uiso 1 2 i calc R . .
C17 C 0.6667(11) 0.1870(8) -0.2446(7) 0.051(2) Uani 1 2 i d . . .
H17 H 0.6993 0.2098 -0.1823 0.061 Uiso 1 2 i calc R . .
C18 C 0.7447(11) 0.1204(8) -0.2928(8) 0.053(3) Uani 1 2 i d . . .
H18 H 0.8278 0.0986 -0.2628 0.064 Uiso 1 2 i calc R . .
C19 C 0.6959(10) 0.0881(7) -0.3849(7) 0.049(2) Uani 1 2 i d . . .
H19 H 0.7460 0.0437 -0.4173 0.058 Uiso 1 2 i calc R . .
C20 C 0.5730(9) 0.1208(6) -0.4301(6) 0.038(2) Uani 1 2 i d . . .
H20 H 0.5429 0.1002 -0.4924 0.046 Uiso 1 2 i calc R . .
W2 W 0.73691(4) 0.33784(2) 0.10452(2) 0.03117(11) Uani 1 2 i d . . .
Cl4 Cl 0.8883(2) 0.44502(16) 0.24975(14) 0.0379(5) Uani 1 2 i d . . .
Cl5 Cl 0.8543(3) 0.4550(2) 0.04952(17) 0.0541(6) Uani 1 2 i d . . .
Cl6 Cl 0.5592(3) 0.2620(2) -0.03970(16) 0.0589(7) Uani 1 2 i d . . .
N21 N 0.5407(7) 0.4221(5) 0.1340(4) 0.0337(15) Uani 1 2 i d . . .
C22 C 0.4850(9) 0.3544(6) 0.1675(5) 0.0307(17) Uani 1 2 i d . . .
C23 C 0.3498(9) 0.3557(6) 0.1965(6) 0.039(2) Uani 1 2 i d . . .
H23 H 0.3130 0.3078 0.2200 0.047 Uiso 1 2 i calc R . .
C24 C 0.2715(11) 0.4314(7) 0.1890(7) 0.048(2) Uani 1 2 i d . . .
H24 H 0.1804 0.4354 0.2082 0.057 Uiso 1 2 i calc R . .
C25 C 0.3277(11) 0.5009(7) 0.1533(6) 0.047(2) Uani 1 2 i d . . .
H25 H 0.2742 0.5513 0.1475 0.057 Uiso 1 2 i calc R . .
C26 C 0.4658(10) 0.4949(7) 0.1261(6) 0.041(2) Uani 1 2 i d . . .
H26 H 0.5055 0.5418 0.1025 0.049 Uiso 1 2 i calc R . .
N27 N 0.5843(7) 0.2854(5) 0.1606(4) 0.0312(14) Uani 1 2 i d . . .
C28 C 0.5754(10) 0.2086(6) 0.1988(6) 0.038(2) Uani 1 2 i d . . .
C29 C 0.5797(10) 0.1123(7) 0.1481(7) 0.049(2) Uani 1 2 i d . . .
H29 H 0.5832 0.0985 0.0890 0.059 Uiso 1 2 i calc R . .
C30 C 0.5787(11) 0.0375(8) 0.1870(9) 0.059(3) Uani 1 2 i d . . .
H30 H 0.5831 -0.0266 0.1539 0.070 Uiso 1 2 i calc R . .
C31 C 0.5715(13) 0.0573(9) 0.2728(11) 0.074(4) Uani 1 2 i d . . .
H31 H 0.5676 0.0064 0.2978 0.088 Uiso 1 2 i calc R . .
C32 C 0.5697(13) 0.1533(10) 0.3235(9) 0.068(3) Uani 1 2 i d . . .
H32 H 0.5700 0.1669 0.3832 0.082 Uiso 1 2 i calc R . .
C33 C 0.5675(11) 0.2291(8) 0.2864(7) 0.048(2) Uani 1 2 i d . . .
H33 H 0.5608 0.2925 0.3197 0.058 Uiso 1 2 i calc R . .
N34 N 0.8577(8) 0.2523(5) 0.1038(5) 0.0353(16) Uani 1 2 i d . . .
C35 C 0.9625(9) 0.1908(6) 0.1142(5) 0.0328(18) Uani 1 2 i d . . .
C36 C 0.9947(10) 0.1637(7) 0.1913(6) 0.040(2) Uani 1 2 i d . . .
H36 H 0.9440 0.1856 0.2354 0.049 Uiso 1 2 i calc R . .
C37 C 1.1013(11) 0.1050(8) 0.2012(7) 0.050(2) Uani 1 2 i d . . .
H37 H 1.1247 0.0881 0.2532 0.060 Uiso 1 2 i calc R . .
C38 C 1.1762(11) 0.0696(7) 0.1352(7) 0.048(2) Uani 1 2 i d . . .
H38 H 1.2461 0.0277 0.1422 0.058 Uiso 1 2 i calc R . .
C39 C 1.1456(11) 0.0972(8) 0.0592(6) 0.048(2) Uani 1 2 i d . . .
H39 H 1.1976 0.0752 0.0157 0.058 Uiso 1 2 i calc R . .
C40 C 1.0397(11) 0.1567(7) 0.0470(6) 0.043(2) Uani 1 2 i d . . .
H40 H 1.0187 0.1746 -0.0046 0.051 Uiso 1 2 i calc R . .

loop_
_atom_site_aniso_label
_atom_site_aniso_U_11
_atom_site_aniso_U_22
_atom_site_aniso_U_33
_atom_site_aniso_U_23
_atom_site_aniso_U_13
_atom_site_aniso_U_12
W1 0.02739(18) 0.0384(2) 0.03272(19) 0.01515(15) 0.01119(14) 0.01311(14)
Cl1 0.0538(14) 0.0419(12) 0.0490(13) 0.0054(10) 0.0118(11) 0.0066(11)
Cl2 0.0554(14) 0.0585(14) 0.0390(12) 0.0207(11) 0.0229(11) 0.0148(11)
Cl3 0.0298(10) 0.0430(11) 0.0382(11) 0.0133(9) 0.0092(8) 0.0104(8)
N1 0.020(3) 0.038(4) 0.040(4) 0.019(3) 0.005(3) 0.009(3)
C2 0.021(4) 0.033(4) 0.037(4) 0.012(4) 0.009(3) 0.007(3)
C3 0.026(4) 0.032(4) 0.051(5) 0.018(4) 0.012(4) 0.010(3)
C4 0.022(4) 0.036(5) 0.060(6) 0.016(4) 0.009(4) 0.010(3)
C5 0.031(5) 0.048(5) 0.054(6) 0.025(5) 0.000(4) 0.018(4)
C6 0.034(4) 0.037(5) 0.042(5) 0.021(4) 0.003(4) 0.004(4)
N7 0.021(3) 0.041(4) 0.041(4) 0.022(3) 0.010(3) 0.015(3)
C8 0.025(4) 0.037(4) 0.037(4) 0.019(4) 0.011(3) 0.010(3)
C9 0.037(5) 0.040(5) 0.048(5) 0.017(4) 0.013(4) 0.008(4)
C10 0.047(5) 0.063(6) 0.032(5) 0.014(4) 0.011(4) 0.011(5)
C11 0.029(4) 0.073(7) 0.050(6) 0.039(5) 0.010(4) 0.018(4)
C12 0.029(4) 0.048(5) 0.059(6) 0.032(5) 0.007(4) 0.011(4)
C13 0.026(4) 0.040(5) 0.044(5) 0.019(4) 0.014(4) 0.011(3)
N14 0.031(4) 0.041(4) 0.039(4) 0.013(3) 0.017(3) 0.018(3)
C15 0.020(4) 0.035(4) 0.042(5) 0.021(4) 0.007(3) 0.006(3)
C16 0.043(5) 0.057(6) 0.048(5) 0.021(5) 0.022(4) 0.015(4)
C17 0.031(5) 0.077(7) 0.044(5) 0.023(5) 0.005(4) 0.010(5)
C18 0.031(5) 0.060(6) 0.077(7) 0.041(6) 0.008(5) 0.011(4)
C19 0.030(5) 0.051(6) 0.073(7) 0.025(5) 0.017(5) 0.020(4)
C20 0.025(4) 0.045(5) 0.047(5) 0.013(4) 0.013(4) 0.015(4)
W2 0.02590(18) 0.0405(2) 0.03133(19) 0.01311(15) 0.01191(14) 0.01166(14)
Cl4 0.0315(10) 0.0444(12) 0.0365(11) 0.0120(9) 0.0078(8) 0.0095(9)
Cl5 0.0571(14) 0.0704(17) 0.0553(14) 0.0378(13) 0.0301(12) 0.0187(13)
Cl6 0.0458(13) 0.0787(18) 0.0372(12) 0.0028(12) 0.0019(10) 0.0159(13)
N21 0.022(3) 0.047(4) 0.033(4) 0.009(3) 0.011(3) 0.016(3)
C22 0.026(4) 0.040(5) 0.028(4) 0.011(3) 0.008(3) 0.011(3)
C23 0.026(4) 0.039(5) 0.051(5) 0.010(4) 0.016(4) 0.005(4)
C24 0.035(5) 0.050(6) 0.060(6) 0.010(5) 0.019(4) 0.020(4)
C25 0.038(5) 0.060(6) 0.046(5) 0.017(5) 0.005(4) 0.027(5)
C26 0.035(5) 0.045(5) 0.044(5) 0.019(4) 0.004(4) 0.012(4)
N27 0.027(3) 0.033(4) 0.039(4) 0.013(3) 0.015(3) 0.010(3)
C28 0.024(4) 0.041(5) 0.056(5) 0.021(4) 0.014(4) 0.011(3)
C29 0.030(5) 0.052(6) 0.072(7) 0.023(5) 0.018(5) 0.017(4)
C30 0.034(5) 0.047(6) 0.097(9) 0.031(6) 0.010(6) 0.010(4)
C31 0.052(7) 0.071(8) 0.135(12) 0.074(9) 0.037(7) 0.029(6)
C32 0.054(7) 0.099(10) 0.086(8) 0.065(8) 0.034(6) 0.028(6)
C33 0.038(5) 0.064(6) 0.056(6) 0.030(5) 0.018(4) 0.018(5)
N34 0.024(3) 0.046(4) 0.038(4) 0.012(3) 0.012(3) 0.012(3)
C35 0.019(4) 0.036(4) 0.036(4) 0.001(4) 0.005(3) 0.006(3)
C36 0.036(5) 0.048(5) 0.038(5) 0.009(4) 0.019(4) 0.009(4)
C37 0.043(5) 0.063(6) 0.051(6) 0.029(5) 0.011(5) 0.015(5)
C38 0.033(5) 0.043(5) 0.066(6) 0.018(5) 0.005(4) 0.013(4)
C39 0.038(5) 0.073(7) 0.046(5) 0.018(5) 0.025(4) 0.032(5)
C40 0.052(5) 0.056(6) 0.033(4) 0.018(4) 0.023(4) 0.028(5)

loop_
_atom_type_symbol
_atom_type_description
_atom_type_scat_dispersion_real
_atom_type_scat_dispersion_imag
_atom_type_scat_source
C C 0.0033 0.0016 'International Tables Vol C Tables 4.2.6.8 and 6.1.1.4'
H H 0.0000 0.0000 'International Tables Vol C Tables 4.2.6.8 and 6.1.1.4'
N N 0.0061 0.0033 'International Tables Vol C Tables 4.2.6.8 and 6.1.1.4'
Cl Cl 0.1484 0.1585 'International Tables Vol C Tables 4.2.6.8 and 6.1.1.4'
W W -0.8490 6.8722 'International Tables Vol C Tables 4.2.6.8 and 6.1.1.4'

loop_
_geom_angle_atom_site_label_1
_geom_angle_atom_site_label_2
_geom_angle_atom_site_label_3
_geom_angle
_geom_angle_site_symmetry_1
_geom_angle_site_symmetry_3
_geom_angle_publ_flag
N14 W1 N7 98.0(3) . . ?
N14 W1 N1 159.4(3) . . ?
N7 W1 N1 61.4(2) . . ?
N14 W1 Cl2 107.4(2) . . ?
N7 W1 Cl2 154.45(18) . . ?
N1 W1 Cl2 93.05(18) . . ?
N14 W1 Cl1 98.1(2) . . ?
N7 W1 Cl1 91.0(2) . . ?
N1 W1 Cl1 84.81(18) . . ?
Cl2 W1 Cl1 87.65(9) . . ?
N14 W1 Cl3 94.0(2) . . ?
N7 W1 Cl3 89.8(2) . . ?
N1 W1 Cl3 84.77(17) . . ?
Cl2 W1 Cl3 86.27(8) . . ?
Cl1 W1 Cl3 167.63(8) . . ?
C6 N1 C2 119.2(7) . . ?
C6 N1 W1 150.8(6) . . ?
C2 N1 W1 90.1(4) . . ?
N1 C2 C3 123.8(7) . . ?
N1 C2 N7 105.9(6) . . ?
C3 C2 N7 130.2(7) . . ?
C2 C3 C4 116.1(8) . . ?
C2 C3 H3 122.0 . . ?
C4 C3 H3 122.0 . . ?
C5 C4 C3 120.3(8) . . ?
C5 C4 H4 119.8 . . ?
C3 C4 H4 119.8 . . ?
C4 C5 C6 119.2(7) . . ?
C4 C5 H5 120.4 . . ?
C6 C5 H5 120.4 . . ?
N1 C6 C5 121.4(8) . . ?
N1 C6 H6 119.3 . . ?
C5 C6 H6 119.3 . . ?
C8 N7 C2 123.5(6) . . ?
C8 N7 W1 133.8(5) . . ?
C2 N7 W1 102.6(5) . . ?
C13 C8 C9 120.4(8) . . ?
C13 C8 N7 118.9(7) . . ?
C9 C8 N7 120.6(7) . . ?
C10 C9 C8 119.7(8) . . ?
C10 C9 H9 120.2 . . ?
C8 C9 H9 120.2 . . ?
C9 C10 C11 120.1(9) . . ?
C9 C10 H10 119.9 . . ?
C11 C10 H10 119.9 . . ?
C12 C11 C10 119.7(8) . . ?
C12 C11 H11 120.2 . . ?
C10 C11 H11 120.2 . . ?
C11 C12 C13 120.6(9) . . ?
C11 C12 H12 119.7 . . ?
C13 C12 H12 119.7 . . ?
C8 C13 C12 119.5(8) . . ?
C8 C13 H13 120.3 . . ?
C12 C13 H13 120.3 . . ?
C15 N14 W1 172.7(6) . . ?
N14 C15 C16 119.9(8) . . ?
N14 C15 C20 120.1(8) . . ?
C16 C15 C20 120.0(8) . . ?
C17 C16 C15 120.0(9) . . ?
C17 C16 H16 120.0 . . ?
C15 C16 H16 120.0 . . ?
C16 C17 C18 120.6(9) . . ?
C16 C17 H17 119.7 . . ?
C18 C17 H17 119.7 . . ?
C19 C18 C17 119.0(9) . . ?
C19 C18 H18 120.5 . . ?
C17 C18 H18 120.5 . . ?
C18 C19 C20 120.8(9) . . ?
C18 C19 H19 119.6 . . ?
C20 C19 H19 119.6 . . ?
C19 C20 C15 119.5(9) . . ?
C19 C20 H20 120.2 . . ?
C15 C20 H20 120.2 . . ?
N34 W2 N27 99.4(3) . . ?
N34 W2 N21 160.1(3) . . ?
N27 W2 N21 60.9(3) . . ?
N34 W2 Cl5 105.7(2) . . ?
N27 W2 Cl5 154.63(19) . . ?
N21 W2 Cl5 93.82(19) . . ?
N34 W2 Cl6 99.9(2) . . ?
N27 W2 Cl6 91.9(2) . . ?
N21 W2 Cl6 84.39(18) . . ?
Cl5 W2 Cl6 87.69(10) . . ?
N34 W2 Cl4 92.7(2) . . ?
N27 W2 Cl4 88.2(2) . . ?
N21 W2 Cl4 84.42(17) . . ?
Cl5 W2 Cl4 86.70(9) . . ?
Cl6 W2 Cl4 167.11(9) . . ?
C26 N21 C22 120.6(7) . . ?
C26 N21 W2 149.0(6) . . ?
C22 N21 W2 90.2(5) . . ?
N21 C22 C23 122.9(7) . . ?
N21 C22 N27 106.0(6) . . ?
C23 C22 N27 131.0(8) . . ?
C22 C23 C24 116.9(8) . . ?
C22 C23 H23 121.5 . . ?
C24 C23 H23 121.5 . . ?
C25 C24 C23 120.4(8) . . ?
C25 C24 H24 119.8 . . ?
C23 C24 H24 119.8 . . ?
C24 C25 C26 119.2(8) . . ?
C24 C25 H25 120.4 . . ?
C26 C25 H25 120.4 . . ?
N21 C26 C25 120.0(8) . . ?
N21 C26 H26 120.0 . . ?
C25 C26 H26 120.0 . . ?
C22 N27 C28 123.2(6) . . ?
C22 N27 W2 102.9(5) . . ?
C28 N27 W2 133.4(5) . . ?
C33 C28 C29 120.4(9) . . ?
C33 C28 N27 120.4(8) . . ?
C29 C28 N27 119.2(8) . . ?
C30 C29 C28 119.3(10) . . ?
C30 C29 H29 120.3 . . ?
C28 C29 H29 120.3 . . ?
C31 C30 C29 120.4(11) . . ?
C31 C30 H30 119.8 . . ?
C29 C30 H30 119.8 . . ?
C30 C31 C32 120.2(10) . . ?
C30 C31 H31 119.9 . . ?
C32 C31 H31 119.9 . . ?
C33 C32 C31 120.9(11) . . ?
C33 C32 H32 119.6 . . ?
C31 C32 H32 119.6 . . ?
C32 C33 C28 118.7(10) . . ?
C32 C33 H33 120.7 . . ?
C28 C33 H33 120.7 . . ?
C35 N34 W2 173.0(6) . . ?
N34 C35 C36 120.1(7) . . ?
N34 C35 C40 119.8(8) . . ?
C36 C35 C40 120.1(8) . . ?
C37 C36 C35 119.2(8) . . ?
C37 C36 H36 120.4 . . ?
C35 C36 H36 120.4 . . ?
C36 C37 C38 121.4(9) . . ?
C36 C37 H37 119.3 . . ?
C38 C37 H37 119.3 . . ?
C39 C38 C37 119.4(8) . . ?
C39 C38 H38 120.3 . . ?
C37 C38 H38 120.3 . . ?
C40 C39 C38 120.9(8) . . ?
C40 C39 H39 119.6 . . ?
C38 C39 H39 119.6 . . ?
C39 C40 C35 119.0(8) . . ?
C39 C40 H40 120.5 . . ?
C35 C40 H40 120.5 . . ?

loop_
_geom_bond_atom_site_label_1
_geom_bond_atom_site_label_2
_geom_bond_distance
_geom_bond_site_symmetry_2
_geom_bond_publ_flag
W1 N14 1.735(6) . ?
W1 N7 1.972(6) . ?
W1 N1 2.296(6) . ?
W1 Cl2 2.352(2) . ?
W1 Cl1 2.365(3) . ?
W1 Cl3 2.370(2) . ?
N1 C6 1.306(10) . ?
N1 C2 1.345(10) . ?
C2 C3 1.377(11) . ?
C2 N7 1.408(9) . ?
C3 C4 1.389(11) . ?
C3 H3 0.9300 . ?
C4 C5 1.367(13) . ?
C4 H4 0.9300 . ?
C5 C6 1.391(12) . ?
C5 H5 0.9300 . ?
C6 H6 0.9300 . ?
N7 C8 1.408(10) . ?
C8 C13 1.378(11) . ?
C8 C9 1.388(12) . ?
C9 C10 1.378(12) . ?
C9 H9 0.9300 . ?
C10 C11 1.391(13) . ?
C10 H10 0.9300 . ?
C11 C12 1.374(13) . ?
C11 H11 0.9300 . ?
C12 C13 1.388(12) . ?
C12 H12 0.9300 . ?
C13 H13 0.9300 . ?
N14 C15 1.377(10) . ?
C15 C16 1.389(12) . ?
C15 C20 1.394(11) . ?
C16 C17 1.363(13) . ?
C16 H16 0.9300 . ?
C17 C18 1.411(14) . ?
C17 H17 0.9300 . ?
C18 C19 1.374(14) . ?
C18 H18 0.9300 . ?
C19 C20 1.387(12) . ?
C19 H19 0.9300 . ?
C20 H20 0.9300 . ?
W2 N34 1.732(7) . ?
W2 N27 1.971(6) . ?
W2 N21 2.304(6) . ?
W2 Cl5 2.343(2) . ?
W2 Cl6 2.356(3) . ?
W2 Cl4 2.376(2) . ?
N21 C26 1.330(10) . ?
N21 C22 1.331(11) . ?
C22 C23 1.382(11) . ?
C22 N27 1.406(10) . ?
C23 C24 1.383(12) . ?
C23 H23 0.9300 . ?
C24 C25 1.377(14) . ?
C24 H24 0.9300 . ?
C25 C26 1.395(12) . ?
C25 H25 0.9300 . ?
C26 H26 0.9300 . ?
N27 C28 1.409(10) . ?
C28 C33 1.387(13) . ?
C28 C29 1.397(13) . ?
C29 C30 1.391(14) . ?
C29 H29 0.9300 . ?
C30 C31 1.357(17) . ?
C30 H30 0.9300 . ?
C31 C32 1.387(17) . ?
C31 H31 0.9300 . ?
C32 C33 1.383(14) . ?
C32 H32 0.9300 . ?
C33 H33 0.9300 . ?
N34 C35 1.379(10) . ?
C35 C36 1.394(12) . ?
C35 C40 1.417(11) . ?
C36 C37 1.360(13) . ?
C36 H36 0.9300 . ?
C37 C38 1.393(14) . ?
C37 H37 0.9300 . ?
C38 C39 1.382(13) . ?
C38 H38 0.9300 . ?
C39 C40 1.369(12) . ?
C39 H39 0.9300 . ?
C40 H40 0.9300 . ?
